data_1511331
loop_
_publ_author_name
'Kleinke, H.'
'Finckh, E.W.'
'Tremel, W.'

_publ_section_title
;
 Ta4 B Te8: Tantalum telluride cluster chains with encapsulated boron
 atoms
;
_journal_name_full 'Angew. Chem. Int. ed.'
_journal_page_first 2054
_journal_page_last 2057
_journal_paper_doi 10.1002/(SICI)1521-3773(19990712)38:13/14<2054::AID-ANIE2054>3.0.CO;2-Y
_journal_volume 38
_journal_year 1999
_chemical_formula_sum 'B Ta4 Te8'
_chemical_name_systematic 'Ta4 B Te4 (Te2)2'
_space_group_IT_number 55
_symmetry_space_group_name_Hall '-P 2 2ab'
_symmetry_space_group_name_H-M 'P b a m'
_cell_angle_alpha 90
_cell_angle_beta 90
_cell_angle_gamma 90
_cell_formula_units_Z 2
_cell_length_a 11.016
_cell_length_b 16.75499
_cell_length_c 3.564
_cell_volume 657.818
_citation_journal_id_ASTM ACIEF5
_cod_data_source_file boron0-1_463.cif
_cod_data_source_block B1Ta4Te8
_cod_original_formula_sum 'B1 Ta4 Te8'
_cod_database_code 1511331

loop_
_symmetry_equiv_pos_as_xyz
x,y,z
-x,-y,z
x+1/2,-y+1/2,-z
-x+1/2,y+1/2,-z
-x,-y,-z
x,y,-z
-x-1/2,y-1/2,z
x-1/2,-y-1/2,z

loop_
_atom_site_label
_atom_site_type_symbol
_atom_site_fract_x
_atom_site_fract_y
_atom_site_fract_z
_atom_site_occupancy
_atom_site_U_iso_or_equiv
Te3 Te-2 0.11343 0.32825 0 1 0.0
B1 B+3 0 0 0 1 0.0
Te1 Te-1 0.31228 0.00814 0.5 1 0.0
Te4 Te-2 0.20551 0.17408 0 1 0.0
Te2 Te-1 0.40758 0.30993 0.5 1 0.0
Ta2 Ta+2 0.3358 0.42588 0 1 0.0
Ta1 Ta+2 0.07773 0.07147 0.5 1 0.0
